data_4069701
loop_
_publ_author_name
'Chen, Jun-Hui'
'Guo, Jiayi'
'Li, Yongxin'
'So, Cheuk-Wai'

_publ_section_title
;
 Synthesis and Structure of [Li2C(PPh2&#x2550;NSiMe3)(PPh2&#x2550;S)]: A
 Geminal Dianionic Ligand
;
_journal_issue 15
_journal_name_full Organometallics
_journal_page_first 4617
_journal_paper_doi 10.1021/om900364j
_journal_volume 28
_journal_year 2009
_chemical_formula_moiety 'C60 H66 Li4 N2 O P4 S2 Si2, C3 H7'
_chemical_formula_sum 'C63 H73 Li4 N2 O P4 S2 Si2'
_chemical_formula_weight 1146.17
_chemical_name_systematic
;

 ?

;
_space_group_IT_number 15
_symmetry_cell_setting monoclinic
_symmetry_space_group_name_Hall '-C 2yc'
_symmetry_space_group_name_H-M 'C 1 2/c 1'
_atom_sites_solution_hydrogens geom
_atom_sites_solution_primary direct
_atom_sites_solution_secondary difmap
_audit_creation_method SHELXL-97
_cell_angle_alpha 90.00
_cell_angle_beta 114.819(3)
_cell_angle_gamma 90.00
_cell_formula_units_Z 8
_cell_length_a 41.092(2)
_cell_length_b 12.5386(5)
_cell_length_c 27.4618(14)
_cell_measurement_reflns_used 2582
_cell_measurement_temperature 173(2)
_cell_measurement_theta_max 19.17
_cell_measurement_theta_min 2.21
_cell_volume 12842.5(11)
_computing_cell_refinement 'Bruker SMART'
_computing_data_collection 'Bruker SMART'
_computing_data_reduction 'Bruker SAINT'
_computing_molecular_graphics 'Bruker SHELXTL'
_computing_publication_material 'Bruker SHELXTL'
_computing_structure_refinement 'SHELXL-97 (Sheldrick, 1997)'
_computing_structure_solution 'SHELXS-97 (Sheldrick, 1990)'
_diffrn_ambient_temperature 173(2)
_diffrn_measured_fraction_theta_full 0.983
_diffrn_measured_fraction_theta_max 0.983
_diffrn_measurement_device_type 'CCD area detector'
_diffrn_measurement_method 'phi and omega scans'
_diffrn_radiation_monochromator graphite
_diffrn_radiation_source 'fine-focus sealed tube'
_diffrn_radiation_type MoK\a
_diffrn_radiation_wavelength 0.71073
_diffrn_reflns_av_R_equivalents 0.1220
_diffrn_reflns_av_sigmaI/netI 0.1287
_diffrn_reflns_limit_h_max 49
_diffrn_reflns_limit_h_min -48
_diffrn_reflns_limit_k_max 14
_diffrn_reflns_limit_k_min -14
_diffrn_reflns_limit_l_max 32
_diffrn_reflns_limit_l_min -32
_diffrn_reflns_number 43672
_diffrn_reflns_theta_full 25.20
_diffrn_reflns_theta_max 25.20
_diffrn_reflns_theta_min 1.09
_exptl_absorpt_coefficient_mu 0.260
_exptl_absorpt_correction_T_max 0.9846
_exptl_absorpt_correction_T_min 0.9031
_exptl_absorpt_correction_type multi-scan
_exptl_absorpt_process_details sadabs
_exptl_crystal_colour colourless
_exptl_crystal_density_diffrn 1.186
_exptl_crystal_density_method 'not measured'
_exptl_crystal_description needle
_exptl_crystal_F_000 4840
_exptl_crystal_size_max 0.40
_exptl_crystal_size_mid 0.10
_exptl_crystal_size_min 0.06
_refine_diff_density_max 1.190
_refine_diff_density_min -0.774
_refine_diff_density_rms 0.182
_refine_ls_extinction_method none
_refine_ls_goodness_of_fit_ref 1.000
_refine_ls_hydrogen_treatment constr
_refine_ls_matrix_type full
_refine_ls_number_parameters 811
_refine_ls_number_reflns 11367
_refine_ls_number_restraints 474
_refine_ls_restrained_S_all 0.987
_refine_ls_R_factor_all 0.1522
_refine_ls_R_factor_gt 0.0674
_refine_ls_shift/su_max 0.000
_refine_ls_shift/su_mean 0.000
_refine_ls_structure_factor_coef Fsqd
_refine_ls_weighting_details 'calc w=1/[\s^2^(Fo^2^)+(0.1329P)^2^+0.0000P] where P=(Fo^2^+2Fc^2^)/3'
_refine_ls_weighting_scheme calc
_refine_ls_wR_factor_gt 0.1723
_refine_ls_wR_factor_ref 0.2477
_reflns_number_gt 5873
_reflns_number_total 11367
_reflns_threshold_expression >2sigma(I)
_cod_data_source_file om900364j_si_001.cif
_cod_data_source_block scw9
_cod_depositor_comments
;
The following automatic conversions were performed:

'_symmetry_cell_setting' value 'Monoclinic' changed to 'monoclinic'
according to /home/saulius/struct/CIF-dictionaries/cif_core.dic
dictionary named 'cif_core.dic' version 2.4.2 from 2011-04-26.

Automatic conversion script
Id: cif_fix_values 1715 2011-07-08 13:25:40Z adriana 
;
_cod_original_sg_symbol_H-M C2/c
_cod_database_code 4069701

loop_
_symmetry_equiv_pos_as_xyz
'x, y, z'
'-x, y, -z+1/2'
'x+1/2, y+1/2, z'
'-x+1/2, y+1/2, -z+1/2'
'-x, -y, -z'
'x, -y, z-1/2'
'-x+1/2, -y+1/2, -z'
'x+1/2, -y+1/2, z-1/2'

loop_
_atom_site_label
_atom_site_type_symbol
_atom_site_fract_x
_atom_site_fract_y
_atom_site_fract_z
_atom_site_U_iso_or_equiv
_atom_site_adp_type
_atom_site_occupancy
_atom_site_symmetry_multiplicity
_atom_site_calc_flag
_atom_site_refinement_flags
_atom_site_disorder_assembly
_atom_site_disorder_group
C1 C 0.1198(5) 0.0869(11) 0.1720(5) 0.032(4) Uani 0.60(3) 1 d PDU A 1
C2 C 0.1291(6) -0.0162(12) 0.1632(8) 0.055(5) Uani 0.60(3) 1 d PDU A 1
H2 H 0.1192 -0.0438 0.1277 0.065 Uiso 0.60(3) 1 calc PR A 1
C3 C 0.1521(6) -0.0784(14) 0.2040(9) 0.070(6) Uani 0.60(3) 1 d PDU A 1
H3 H 0.1576 -0.1486 0.1969 0.084 Uiso 0.60(3) 1 calc PR A 1
C4 C 0.1669(6) -0.0392(18) 0.2549(8) 0.084(6) Uani 0.60(3) 1 d PDU A 1
H4 H 0.1830 -0.0824 0.2832 0.101 Uiso 0.60(3) 1 calc PR A 1
C5 C 0.1589(5) 0.064(2) 0.2661(6) 0.082(6) Uani 0.60(3) 1 d PDU A 1
H5 H 0.1696 0.0911 0.3016 0.098 Uiso 0.60(3) 1 calc PR A 1
C6 C 0.1349(5) 0.1246(16) 0.2241(4) 0.049(4) Uani 0.60(3) 1 d PDU A 1
H6 H 0.1287 0.1939 0.2314 0.059 Uiso 0.60(3) 1 calc PR A 1
C1A C 0.1195(8) 0.0716(16) 0.1643(7) 0.042(7) Uani 0.40(3) 1 d PDU A 2
C2A C 0.1276(8) -0.0263(14) 0.1482(10) 0.039(6) Uani 0.40(3) 1 d PDU A 2
H2A H 0.1203 -0.0395 0.1110 0.047 Uiso 0.40(3) 1 calc PR A 2
C3A C 0.1458(9) -0.1044(19) 0.1842(12) 0.063(7) Uani 0.40(3) 1 d PDU A 2
H3A H 0.1513 -0.1706 0.1726 0.075 Uiso 0.40(3) 1 calc PR A 2
C4A C 0.1559(8) -0.084(2) 0.2377(11) 0.070(8) Uani 0.40(3) 1 d PDU A 2
H4A H 0.1677 -0.1389 0.2629 0.084 Uiso 0.40(3) 1 calc PR A 2
C5A C 0.1496(7) 0.013(2) 0.2567(8) 0.062(7) Uani 0.40(3) 1 d PDU A 2
H5A H 0.1582 0.0278 0.2940 0.074 Uiso 0.40(3) 1 calc PR A 2
C6A C 0.1302(9) 0.088(2) 0.2185(7) 0.057(7) Uani 0.40(3) 1 d PDU A 2
H6A H 0.1240 0.1537 0.2300 0.068 Uiso 0.40(3) 1 calc PR A 2
C7 C 0.06689(13) 0.2479(4) 0.1389(2) 0.0289(12) Uani 1 1 d . A .
C8 C 0.05076(15) 0.2007(5) 0.1694(2) 0.0403(15) Uani 1 1 d . . .
H8 H 0.0559 0.1285 0.1805 0.048 Uiso 1 1 calc R . .
C9 C 0.02738(16) 0.2586(5) 0.1836(2) 0.0464(16) Uani 1 1 d . . .
H9 H 0.0174 0.2270 0.2057 0.056 Uiso 1 1 calc R . .
C10 C 0.01856(16) 0.3627(5) 0.1657(2) 0.0462(16) Uani 1 1 d . . .
H10 H 0.0023 0.4022 0.1750 0.055 Uiso 1 1 calc R . .
C11 C 0.03330(15) 0.4082(5) 0.1346(2) 0.0444(16) Uani 1 1 d . . .
H11 H 0.0268 0.4787 0.1215 0.053 Uiso 1 1 calc R . .
C12 C 0.05772(14) 0.3520(4) 0.1222(2) 0.0351(14) Uani 1 1 d . . .
H12 H 0.0685 0.3857 0.1016 0.042 Uiso 1 1 calc R . .
C13 C 0.12152(13) 0.2447(4) 0.0934(2) 0.0262(12) Uani 1 1 d . A .
C14 C 0.19751(14) 0.2611(5) 0.1695(2) 0.0374(14) Uani 1 1 d . A .
C15 C 0.20146(16) 0.1559(5) 0.1597(2) 0.0470(16) Uani 1 1 d . . .
H15 H 0.1817 0.1191 0.1332 0.056 Uiso 1 1 calc R . .
C16 C 0.23340(18) 0.1013(6) 0.1872(3) 0.068(2) Uani 1 1 d . . .
H16 H 0.2356 0.0282 0.1799 0.081 Uiso 1 1 calc R . .
C17 C 0.26172(18) 0.1555(8) 0.2250(3) 0.069(2) Uani 1 1 d . . .
H17 H 0.2841 0.1205 0.2434 0.082 Uiso 1 1 calc R . .
C18 C 0.25785(17) 0.2603(8) 0.2363(3) 0.077(3) Uani 1 1 d . . .
H18 H 0.2774 0.2961 0.2636 0.092 Uiso 1 1 calc R . .
C19 C 0.22642(17) 0.3137(6) 0.2090(3) 0.064(2) Uani 1 1 d . . .
H19 H 0.2243 0.3865 0.2169 0.077 Uiso 1 1 calc R . .
C20 C 0.14801(14) 0.4233(4) 0.1705(2) 0.0320(13) Uani 1 1 d . A .
C21 C 0.13120(16) 0.5201(5) 0.1509(2) 0.0445(16) Uani 1 1 d . . .
H21 H 0.1255 0.5389 0.1147 0.053 Uiso 1 1 calc R . .
C22 C 0.12252(17) 0.5904(5) 0.1828(3) 0.0529(18) Uani 1 1 d . . .
H22 H 0.1116 0.6570 0.1687 0.064 Uiso 1 1 calc R . .
C23 C 0.12976(18) 0.5633(6) 0.2349(3) 0.0552(18) Uani 1 1 d . . .
H23 H 0.1235 0.6099 0.2568 0.066 Uiso 1 1 calc R . .
C24 C 0.14610(19) 0.4684(6) 0.2544(3) 0.0568(19) Uani 1 1 d . . .
H24 H 0.1511 0.4496 0.2904 0.068 Uiso 1 1 calc R . .
C25 C 0.15562(16) 0.3991(5) 0.2241(2) 0.0496(17) Uani 1 1 d . . .
H25 H 0.1674 0.3342 0.2394 0.059 Uiso 1 1 calc R . .
C26 C 0.22465(18) 0.4232(6) 0.0575(4) 0.079(3) Uani 1 1 d . A .
H26A H 0.2395 0.3756 0.0867 0.118 Uiso 1 1 calc R . .
H26B H 0.2398 0.4783 0.0523 0.118 Uiso 1 1 calc R . .
H26C H 0.2128 0.3819 0.0244 0.118 Uiso 1 1 calc R . .
C27 C 0.2138(2) 0.5694(7) 0.1379(3) 0.098(3) Uani 1 1 d . A .
H27A H 0.1964 0.5968 0.1506 0.147 Uiso 1 1 calc R . .
H27B H 0.2261 0.6294 0.1299 0.147 Uiso 1 1 calc R . .
H27C H 0.2314 0.5246 0.1657 0.147 Uiso 1 1 calc R . .
C28 C 0.16380(18) 0.5824(5) 0.0206(3) 0.0553(18) Uani 1 1 d . A .
H28A H 0.1521 0.5432 -0.0132 0.083 Uiso 1 1 calc R . .
H28B H 0.1800 0.6360 0.0170 0.083 Uiso 1 1 calc R . .
H28C H 0.1456 0.6178 0.0292 0.083 Uiso 1 1 calc R . .
C29 C 0.06033(13) 0.4402(4) -0.1244(2) 0.0277(12) Uani 1 1 d . A .
C30 C 0.07367(15) 0.5416(4) -0.1048(2) 0.0377(14) Uani 1 1 d . . .
H30 H 0.0772 0.5612 -0.0695 0.045 Uiso 1 1 calc R . .
C31 C 0.08176(17) 0.6136(5) -0.1363(3) 0.0500(17) Uani 1 1 d . . .
H31 H 0.0914 0.6816 -0.1222 0.060 Uiso 1 1 calc R . .
C32 C 0.07599(17) 0.5874(5) -0.1876(3) 0.0505(17) Uani 1 1 d . . .
H32 H 0.0813 0.6375 -0.2092 0.061 Uiso 1 1 calc R . .
C33 C 0.06258(17) 0.4895(5) -0.2079(2) 0.0490(17) Uani 1 1 d . . .
H33 H 0.0582 0.4724 -0.2438 0.059 Uiso 1 1 calc R . .
C34 C 0.05534(14) 0.4148(4) -0.1765(2) 0.0331(13) Uani 1 1 d . . .
H34 H 0.0469 0.3460 -0.1906 0.040 Uiso 1 1 calc R . .
C35 C 0.01523(13) 0.2657(4) -0.1201(2) 0.0260(12) Uani 1 1 d . A .
C36 C 0.01146(14) 0.1630(4) -0.1023(2) 0.0315(13) Uani 1 1 d . . .
H36 H 0.0309 0.1317 -0.0730 0.038 Uiso 1 1 calc R . .
C37 C -0.02012(16) 0.1078(5) -0.1270(3) 0.0430(15) Uani 1 1 d . . .
H37 H -0.0224 0.0386 -0.1147 0.052 Uiso 1 1 calc R . .
C38 C -0.04867(15) 0.1529(5) -0.1700(2) 0.0419(15) Uani 1 1 d . . .
H38 H -0.0708 0.1158 -0.1864 0.050 Uiso 1 1 calc R . .
C39 C -0.04476(14) 0.2503(4) -0.1884(2) 0.0359(14) Uani 1 1 d . . .
H39 H -0.0639 0.2794 -0.2189 0.043 Uiso 1 1 calc R . .
C40 C -0.01309(13) 0.3088(4) -0.1633(2) 0.0312(13) Uani 1 1 d . . .
H40 H -0.0111 0.3779 -0.1760 0.037 Uiso 1 1 calc R . .
C41 C 0.09293(13) 0.2689(4) -0.0444(2) 0.0265(12) Uani 1 1 d . A .
C42 C 0.14257(13) 0.2539(5) -0.0965(2) 0.0324(13) Uani 1 1 d . A .
C43 C 0.14883(15) 0.3610(5) -0.0877(2) 0.0406(15) Uani 1 1 d . . .
H43 H 0.1372 0.3989 -0.0695 0.049 Uiso 1 1 calc R . .
C44 C 0.17152(17) 0.4156(5) -0.1045(3) 0.0510(17) Uani 1 1 d . . .
H44 H 0.1752 0.4900 -0.0978 0.061 Uiso 1 1 calc R . .
C45 C 0.18845(17) 0.3636(6) -0.1303(3) 0.0571(19) Uani 1 1 d . . .
H45 H 0.2040 0.4012 -0.1419 0.068 Uiso 1 1 calc R . .
C46 C 0.1831(2) 0.2579(6) -0.1396(3) 0.074(2) Uani 1 1 d . . .
H46 H 0.1955 0.2210 -0.1569 0.088 Uiso 1 1 calc R . .
C47 C 0.15935(19) 0.2014(6) -0.1239(3) 0.067(2) Uani 1 1 d . . .
H47 H 0.1549 0.1278 -0.1322 0.080 Uiso 1 1 calc R . .
C48 C 0.08891(13) 0.0894(4) -0.1165(2) 0.0273(12) Uani 1 1 d . A .
C49 C 0.07957(15) -0.0052(4) -0.0993(2) 0.0351(14) Uani 1 1 d . . .
H49 H 0.0887 -0.0200 -0.0619 0.042 Uiso 1 1 calc R . .
C50 C 0.05722(18) -0.0780(5) -0.1355(3) 0.0501(17) Uani 1 1 d . . .
H50 H 0.0507 -0.1418 -0.1232 0.060 Uiso 1 1 calc R . .
C51 C 0.0446(2) -0.0577(6) -0.1893(3) 0.082(3) Uani 1 1 d . . .
H51 H 0.0295 -0.1083 -0.2144 0.098 Uiso 1 1 calc R . .
C52 C 0.0534(3) 0.0346(7) -0.2069(3) 0.097(3) Uani 1 1 d . . .
H52 H 0.0444 0.0479 -0.2443 0.116 Uiso 1 1 calc R . .
C53 C 0.0755(2) 0.1097(6) -0.1707(3) 0.062(2) Uani 1 1 d . . .
H53 H 0.0812 0.1744 -0.1833 0.074 Uiso 1 1 calc R . .
C54 C 0.21946(16) 0.0915(6) 0.0306(3) 0.066(2) Uani 1 1 d . A .
H54A H 0.2207 0.1475 0.0066 0.099 Uiso 1 1 calc R . .
H54B H 0.2380 0.0381 0.0360 0.099 Uiso 1 1 calc R . .
H54C H 0.2233 0.1230 0.0653 0.099 Uiso 1 1 calc R . .
C55 C 0.1715(2) -0.0534(7) -0.0584(3) 0.091(3) Uani 1 1 d . A .
H55A H 0.1478 -0.0872 -0.0752 0.137 Uiso 1 1 calc R . .
H55B H 0.1901 -0.1086 -0.0465 0.137 Uiso 1 1 calc R . .
H55C H 0.1749 -0.0067 -0.0845 0.137 Uiso 1 1 calc R . .
C56 C 0.17097(19) -0.0679(5) 0.0503(3) 0.068(2) Uani 1 1 d . A .
H56A H 0.1709 -0.0279 0.0809 0.102 Uiso 1 1 calc R . .
H56B H 0.1915 -0.1168 0.0628 0.102 Uiso 1 1 calc R . .
H56C H 0.1487 -0.1088 0.0335 0.102 Uiso 1 1 calc R . .
C57 C -0.0475(3) 0.3008(18) -0.0474(7) 0.058(6) Uani 0.57(3) 1 d PDU A 1
H57A H -0.0445 0.3003 -0.0814 0.070 Uiso 0.57(3) 1 calc PR A 1
H57B H -0.0479 0.3757 -0.0361 0.070 Uiso 0.57(3) 1 calc PR A 1
C58 C -0.0798(3) 0.2455(18) -0.0535(7) 0.063(5) Uani 0.57(3) 1 d PDU A 1
H58A H -0.0861 0.1912 -0.0822 0.076 Uiso 0.57(3) 1 calc PR A 1
H58B H -0.0999 0.2964 -0.0632 0.076 Uiso 0.57(3) 1 calc PR A 1
C59 C -0.0727(3) 0.1942(16) -0.0018(7) 0.048(5) Uani 0.57(3) 1 d PDU A 1
H59A H -0.0777 0.1168 -0.0067 0.057 Uiso 0.57(3) 1 calc PR A 1
H59B H -0.0879 0.2260 0.0144 0.057 Uiso 0.57(3) 1 calc PR A 1
C60 C -0.0323(3) 0.214(2) 0.0346(6) 0.053(6) Uani 0.57(3) 1 d PDU A 1
H60A H -0.0289 0.2737 0.0599 0.064 Uiso 0.57(3) 1 calc PR A 1
H60B H -0.0204 0.1493 0.0549 0.064 Uiso 0.57(3) 1 calc PR A 1
O1 O -0.0193(3) 0.241(3) -0.0063(12) 0.046(8) Uani 0.57(3) 1 d PDU A 1
C57A C -0.0470(3) 0.3094(17) -0.0451(8) 0.053(8) Uani 0.43(3) 1 d PDU A 2
H57C H -0.0493 0.2745 -0.0787 0.064 Uiso 0.43(3) 1 calc PR A 2
H57D H -0.0426 0.3865 -0.0473 0.064 Uiso 0.43(3) 1 calc PR A 2
C58A C -0.0793(4) 0.2926(17) -0.0363(9) 0.043(5) Uani 0.43(3) 1 d PDU A 2
H58C H -0.0981 0.2585 -0.0682 0.051 Uiso 0.43(3) 1 calc PR A 2
H58D H -0.0886 0.3619 -0.0302 0.051 Uiso 0.43(3) 1 calc PR A 2
C59A C -0.0701(6) 0.224(2) 0.0109(11) 0.066(7) Uani 0.43(3) 1 d PDU A 2
H59C H -0.0881 0.1664 0.0034 0.079 Uiso 0.43(3) 1 calc PR A 2
H59D H -0.0691 0.2657 0.0420 0.079 Uiso 0.43(3) 1 calc PR A 2
C60A C -0.0329(4) 0.1758(17) 0.0227(10) 0.049(7) Uani 0.43(3) 1 d PDU A 2
H60C H -0.0184 0.1655 0.0616 0.059 Uiso 0.43(3) 1 calc PR A 2
H60D H -0.0349 0.1074 0.0036 0.059 Uiso 0.43(3) 1 calc PR A 2
O1A O -0.0184(3) 0.262(4) 0.0006(15) 0.035(7) Uani 0.43(3) 1 d PDU A 2
C61 C 0.2175(2) 0.6872(7) 0.8763(4) 0.110(4) Uani 1 1 d DU . .
H61A H 0.2194 0.6115 0.8858 0.165 Uiso 1 1 calc R . .
H61B H 0.2260 0.6983 0.8482 0.165 Uiso 1 1 calc R . .
H61C H 0.1924 0.7100 0.8630 0.165 Uiso 1 1 calc R . .
C62 C 0.2404(3) 0.7529(7) 0.9259(5) 0.155(5) Uani 1 1 d DU . .
H62A H 0.2658 0.7492 0.9314 0.186 Uiso 1 1 calc R . .
H62B H 0.2328 0.8284 0.9195 0.186 Uiso 1 1 calc R . .
C63 C 0.2377(3) 0.7153(8) 0.9753(5) 0.174(7) Uani 1 1 d DU . .
H63A H 0.2450 0.6395 0.9818 0.209 Uiso 1 1 calc R . .
H63B H 0.2125 0.7205 0.9705 0.209 Uiso 1 1 calc R . .
N1 N 0.16093(11) 0.3916(3) 0.07783(17) 0.0325(11) Uani 1 1 d . A .
N2 N 0.14264(11) 0.1245(3) -0.01237(17) 0.0296(10) Uani 1 1 d . A .
P1 P 0.09547(3) 0.17326(11) 0.11460(6) 0.0268(3) Uani 1 1 d D . .
P2 P 0.15556(4) 0.32977(11) 0.12559(6) 0.0288(4) Uani 1 1 d . . .
P3 P 0.05593(3) 0.34138(10) -0.07873(5) 0.0236(3) Uani 1 1 d . . .
P4 P 0.11619(3) 0.18537(11) -0.06611(5) 0.0260(3) Uani 1 1 d . . .
S1 S 0.05996(4) 0.08635(11) 0.05196(6) 0.0342(4) Uani 1 1 d . A .
S2 S 0.04244(4) 0.42245(11) -0.02519(5) 0.0296(3) Uani 1 1 d . A .
Si1 Si 0.18983(5) 0.48798(14) 0.07529(7) 0.0424(5) Uani 1 1 d . . .
Si2 Si 0.17451(4) 0.02678(14) 0.00039(7) 0.0454(5) Uani 1 1 d . . .
Li1 Li 0.1035(2) 0.1482(7) 0.0191(4) 0.032(2) Uani 1 1 d . A .
Li3 Li 0.1041(2) 0.3646(7) 0.0283(4) 0.032(2) Uani 1 1 d . A .
Li2 Li 0.0291(3) 0.2553(8) 0.0089(4) 0.052(3) Uani 1 1 d D . .
Li4 Li 0.1554(3) 0.2571(9) 0.0331(4) 0.053(3) Uani 1 1 d . A .

loop_
_atom_site_aniso_label
_atom_site_aniso_U_11
_atom_site_aniso_U_22
_atom_site_aniso_U_33
_atom_site_aniso_U_23
_atom_site_aniso_U_13
_atom_site_aniso_U_12
C1 0.034(7) 0.029(7) 0.036(8) 0.017(6) 0.018(6) 0.012(6)
C2 0.046(8) 0.063(10) 0.057(10) 0.013(8) 0.023(8) 0.003(7)
C3 0.074(10) 0.036(8) 0.076(13) 0.035(9) 0.008(11) 0.016(8)
C4 0.083(12) 0.054(11) 0.078(11) 0.030(9) -0.004(9) 0.020(9)
C5 0.090(10) 0.078(11) 0.047(9) 0.024(8) -0.002(7) -0.016(9)
C6 0.060(8) 0.045(9) 0.028(7) 0.015(6) 0.005(6) 0.005(8)
C1A 0.049(12) 0.048(13) 0.033(10) 0.012(10) 0.022(9) 0.010(10)
C2A 0.046(10) 0.030(9) 0.038(10) 0.021(7) 0.015(9) 0.025(8)
C3A 0.066(13) 0.037(11) 0.084(15) 0.010(11) 0.030(12) 0.026(10)
C4A 0.074(14) 0.053(13) 0.065(15) 0.030(13) 0.010(13) 0.013(11)
C5A 0.081(13) 0.050(13) 0.040(10) 0.031(10) 0.010(9) 0.020(11)
C6A 0.068(12) 0.035(12) 0.056(12) 0.013(9) 0.016(10) 0.013(11)
C7 0.024(3) 0.036(3) 0.021(3) -0.004(2) 0.004(2) -0.006(2)
C8 0.043(3) 0.042(4) 0.040(4) 0.007(3) 0.022(3) -0.004(3)
C9 0.049(4) 0.061(4) 0.043(4) -0.002(3) 0.032(3) -0.006(3)
C10 0.038(3) 0.064(4) 0.039(4) -0.011(3) 0.018(3) 0.005(3)
C11 0.042(3) 0.047(4) 0.039(4) 0.004(3) 0.012(3) 0.010(3)
C12 0.039(3) 0.034(3) 0.035(3) 0.007(3) 0.018(3) 0.001(3)
C13 0.032(3) 0.029(3) 0.016(3) 0.001(2) 0.009(2) 0.000(2)
C14 0.030(3) 0.058(4) 0.027(3) 0.009(3) 0.014(3) 0.005(3)
C15 0.037(3) 0.065(5) 0.034(4) 0.005(3) 0.010(3) 0.007(3)
C16 0.051(4) 0.091(6) 0.054(5) 0.014(4) 0.015(4) 0.039(4)
C17 0.038(4) 0.123(7) 0.047(5) 0.027(5) 0.020(4) 0.031(4)
C18 0.028(4) 0.136(8) 0.049(5) -0.010(5) -0.002(3) -0.001(4)
C19 0.036(4) 0.093(6) 0.046(4) -0.017(4) 0.001(3) -0.007(4)
C20 0.028(3) 0.045(3) 0.019(3) -0.003(3) 0.006(2) -0.009(3)
C21 0.055(4) 0.049(4) 0.029(4) 0.001(3) 0.017(3) -0.004(3)
C22 0.058(4) 0.050(4) 0.051(5) -0.020(3) 0.024(4) 0.001(3)
C23 0.057(4) 0.071(5) 0.039(4) -0.016(4) 0.021(4) 0.006(4)
C24 0.074(5) 0.077(5) 0.025(4) -0.006(3) 0.026(4) 0.011(4)
C25 0.049(4) 0.072(5) 0.023(3) 0.010(3) 0.010(3) 0.011(3)
C26 0.049(4) 0.094(6) 0.109(7) 0.013(5) 0.048(5) -0.007(4)
C27 0.128(8) 0.113(7) 0.050(5) -0.023(5) 0.034(5) -0.090(6)
C28 0.069(5) 0.037(4) 0.067(5) 0.000(3) 0.035(4) -0.017(3)
C29 0.022(3) 0.030(3) 0.023(3) 0.005(2) 0.002(2) 0.005(2)
C30 0.049(4) 0.029(3) 0.032(3) 0.004(3) 0.014(3) -0.002(3)
C31 0.064(4) 0.032(4) 0.055(5) 0.003(3) 0.026(4) -0.008(3)
C32 0.058(4) 0.049(4) 0.048(5) 0.020(3) 0.025(4) 0.000(3)
C33 0.052(4) 0.066(5) 0.027(4) 0.010(3) 0.016(3) -0.007(3)
C34 0.038(3) 0.037(3) 0.023(3) 0.001(3) 0.012(3) -0.001(3)
C35 0.026(3) 0.028(3) 0.027(3) -0.008(2) 0.014(2) 0.005(2)
C36 0.037(3) 0.030(3) 0.030(3) 0.002(2) 0.016(3) -0.004(2)
C37 0.047(4) 0.037(4) 0.052(4) -0.006(3) 0.028(3) -0.010(3)
C38 0.032(3) 0.052(4) 0.042(4) -0.013(3) 0.016(3) -0.011(3)
C39 0.026(3) 0.042(4) 0.032(3) -0.008(3) 0.004(3) -0.002(3)
C40 0.033(3) 0.034(3) 0.024(3) -0.004(2) 0.010(3) 0.007(2)
C41 0.028(3) 0.029(3) 0.021(3) 0.000(2) 0.008(2) 0.004(2)
C42 0.024(3) 0.049(4) 0.025(3) -0.002(3) 0.010(2) -0.002(2)
C43 0.045(4) 0.040(4) 0.043(4) -0.004(3) 0.026(3) -0.009(3)
C44 0.056(4) 0.055(4) 0.047(4) -0.009(3) 0.027(4) -0.016(3)
C45 0.040(4) 0.088(6) 0.048(4) -0.011(4) 0.024(3) -0.019(4)
C46 0.084(5) 0.073(6) 0.103(7) -0.027(5) 0.078(5) -0.012(4)
C47 0.080(5) 0.056(5) 0.096(6) -0.035(4) 0.068(5) -0.020(4)
C48 0.027(3) 0.032(3) 0.024(3) 0.000(2) 0.011(2) 0.002(2)
C49 0.046(3) 0.029(3) 0.029(3) -0.001(3) 0.015(3) -0.005(3)
C50 0.072(5) 0.030(3) 0.050(4) -0.009(3) 0.027(4) -0.013(3)
C51 0.125(7) 0.074(5) 0.035(4) -0.022(4) 0.022(5) -0.066(5)
C52 0.154(9) 0.094(6) 0.025(4) -0.014(4) 0.021(5) -0.077(6)
C53 0.084(5) 0.067(5) 0.029(4) -0.001(3) 0.018(4) -0.036(4)
C54 0.040(4) 0.088(6) 0.067(5) 0.007(4) 0.019(4) 0.017(4)
C55 0.102(7) 0.086(6) 0.065(6) -0.013(5) 0.015(5) 0.058(5)
C56 0.068(5) 0.042(4) 0.083(6) 0.017(4) 0.021(4) 0.021(4)
C57 0.053(10) 0.095(13) 0.038(9) 0.044(9) 0.030(8) 0.017(9)
C58 0.048(7) 0.070(11) 0.053(10) 0.033(8) 0.003(7) -0.024(7)
C59 0.044(7) 0.051(8) 0.051(9) 0.003(7) 0.022(6) -0.004(6)
C60 0.033(7) 0.081(13) 0.043(10) 0.018(9) 0.013(6) -0.011(6)
O1 0.040(8) 0.067(19) 0.031(7) 0.006(10) 0.014(6) 0.005(7)
C57A 0.059(14) 0.028(10) 0.053(13) -0.024(9) 0.003(11) 0.021(9)
C58A 0.033(8) 0.042(10) 0.048(10) 0.004(8) 0.011(7) -0.002(7)
C59A 0.061(11) 0.091(15) 0.052(12) 0.029(11) 0.031(9) 0.010(10)
C60A 0.058(11) 0.065(13) 0.020(9) 0.000(9) 0.011(8) -0.008(9)
O1A 0.031(9) 0.034(10) 0.041(13) 0.005(11) 0.016(7) -0.007(6)
C61 0.092(7) 0.084(7) 0.140(10) -0.021(6) 0.035(7) -0.043(5)
C62 0.111(8) 0.055(6) 0.341(18) 0.018(9) 0.138(10) -0.001(6)
C63 0.144(12) 0.085(10) 0.38(2) 0.120(11) 0.193(14) 0.073(7)
N1 0.037(3) 0.039(3) 0.021(3) -0.002(2) 0.012(2) -0.013(2)
N2 0.029(2) 0.028(2) 0.028(3) -0.003(2) 0.009(2) 0.0072(19)
P1 0.0286(7) 0.0262(7) 0.0252(8) 0.0068(6) 0.0110(6) 0.0019(6)
P2 0.0272(7) 0.0368(8) 0.0200(8) 0.0004(6) 0.0077(6) -0.0033(6)
P3 0.0268(7) 0.0224(7) 0.0197(7) 0.0010(6) 0.0080(6) 0.0028(5)
P4 0.0266(7) 0.0272(8) 0.0235(8) -0.0019(6) 0.0098(6) 0.0020(6)
S1 0.0361(8) 0.0281(8) 0.0397(9) -0.0011(6) 0.0172(7) -0.0069(6)
S2 0.0344(7) 0.0293(7) 0.0252(8) -0.0004(6) 0.0124(6) 0.0063(6)
Si1 0.0448(10) 0.0518(11) 0.0338(10) -0.0060(8) 0.0196(8) -0.0218(8)
Si2 0.0342(9) 0.0486(11) 0.0430(11) -0.0067(8) 0.0063(8) 0.0183(8)
Li1 0.036(5) 0.034(5) 0.030(5) -0.001(4) 0.016(4) 0.005(4)
Li3 0.033(5) 0.026(5) 0.028(5) 0.000(4) 0.006(4) 0.005(4)
Li2 0.039(6) 0.054(7) 0.060(8) 0.022(6) 0.016(5) 0.009(5)
Li4 0.061(7) 0.060(7) 0.038(6) -0.021(5) 0.022(5) -0.016(6)

loop_
_atom_type_symbol
_atom_type_description
_atom_type_scat_dispersion_real
_atom_type_scat_dispersion_imag
_atom_type_scat_source
C C 0.0033 0.0016 'International Tables Vol C Tables 4.2.6.8 and 6.1.1.4'
H H 0.0000 0.0000 'International Tables Vol C Tables 4.2.6.8 and 6.1.1.4'
Li Li -0.0003 0.0001 'International Tables Vol C Tables 4.2.6.8 and 6.1.1.4'
N N 0.0061 0.0033 'International Tables Vol C Tables 4.2.6.8 and 6.1.1.4'
Si Si 0.0817 0.0704 'International Tables Vol C Tables 4.2.6.8 and 6.1.1.4'
P P 0.1023 0.0942 'International Tables Vol C Tables 4.2.6.8 and 6.1.1.4'
S S 0.1246 0.1234 'International Tables Vol C Tables 4.2.6.8 and 6.1.1.4'
O O 0.0106 0.0060 'International Tables Vol C Tables 4.2.6.8 and 6.1.1.4'

loop_
_geom_angle_atom_site_label_1
_geom_angle_atom_site_label_2
_geom_angle_atom_site_label_3
_geom_angle
_geom_angle_site_symmetry_3
C6 C1 C2 117.4(10) .
C6 C1 P1 122.4(9) .
C2 C1 P1 119.2(10) .
C3 C2 C1 122.0(14) .
C4 C3 C2 119.6(15) .
C3 C4 C5 121.0(12) .
C6 C5 C4 118.4(14) .
C1 C6 C5 121.6(13) .
C6A C1A C2A 117.8(13) .
C6A C1A P1 121.8(12) .
C2A C1A P1 120.4(12) .
C3A C2A C1A 122.1(17) .
C2A C3A C4A 118.0(18) .
C3A C4A C5A 122.8(16) .
C6A C5A C4A 116.8(17) .
C1A C6A C5A 122.3(17) .
C12 C7 C8 117.9(5) .
C12 C7 P1 119.1(4) .
C8 C7 P1 122.6(4) .
C9 C8 C7 120.4(6) .
C8 C9 C10 120.1(6) .
C11 C10 C9 119.8(6) .
C10 C11 C12 120.2(6) .
C11 C12 C7 121.6(5) .
P1 C13 P2 131.7(3) .
P1 C13 Li3 127.4(4) .
P2 C13 Li3 84.8(3) .
P1 C13 Li1 90.8(3) .
P2 C13 Li1 135.4(4) .
Li3 C13 Li1 76.0(4) .
P1 C13 Li4 148.4(4) .
P2 C13 Li4 75.3(3) .
Li3 C13 Li4 61.3(4) .
Li1 C13 Li4 60.2(3) .
C15 C14 C19 118.4(6) .
C15 C14 P2 118.4(4) .
C19 C14 P2 122.9(5) .
C14 C15 C16 122.1(6) .
C17 C16 C15 118.4(7) .
C16 C17 C18 120.2(6) .
C19 C18 C17 121.1(7) .
C18 C19 C14 119.7(7) .
C21 C20 C25 116.9(6) .
C21 C20 P2 119.9(4) .
C25 C20 P2 123.0(5) .
C20 C21 C22 121.8(6) .
C23 C22 C21 119.9(6) .
C24 C23 C22 118.8(6) .
C23 C24 C25 122.3(6) .
C24 C25 C20 120.4(6) .
C34 C29 C30 118.0(5) .
C34 C29 P3 122.4(4) .
C30 C29 P3 119.1(4) .
C31 C30 C29 120.6(6) .
C32 C31 C30 120.3(6) .
C33 C32 C31 120.2(6) .
C32 C33 C34 120.6(6) .
C33 C34 C29 120.4(5) .
C40 C35 C36 118.8(5) .
C40 C35 P3 123.3(4) .
C36 C35 P3 117.4(4) .
C37 C36 C35 120.6(5) .
C36 C37 C38 120.1(6) .
C39 C38 C37 119.6(5) .
C38 C39 C40 121.3(5) .
C35 C40 C39 119.6(5) .
P3 C41 P4 130.6(3) .
P3 C41 Li3 90.6(3) .
P4 C41 Li3 136.4(3) .
P3 C41 Li1 130.2(4) .
P4 C41 Li1 84.3(3) .
Li3 C41 Li1 76.2(4) .
P3 C41 Li4 148.6(4) .
P4 C41 Li4 74.8(3) .
Li3 C41 Li4 61.6(3) .
Li1 C41 Li4 60.5(4) .
C43 C42 C47 117.6(5) .
C43 C42 P4 118.8(4) .
C47 C42 P4 123.3(5) .
C42 C43 C44 122.0(6) .
C45 C44 C43 120.2(6) .
C46 C45 C44 119.5(7) .
C45 C46 C47 121.0(6) .
C42 C47 C46 119.6(6) .
C53 C48 C49 118.9(5) .
C53 C48 P4 122.6(4) .
C49 C48 P4 118.4(4) .
C50 C49 C48 121.0(6) .
C51 C50 C49 119.6(6) .
C52 C51 C50 120.3(6) .
C51 C52 C53 120.8(7) .
C48 C53 C52 119.5(6) .
O1 C57 C58 103.9(12) .
C57 C58 C59 107.3(10) .
C58 C59 C60 105.9(9) .
O1 C60 C59 100.2(13) .
C57 O1 C60 106.9(14) .
C57 O1 Li2 124.1(9) .
C60 O1 Li2 123.0(14) .
O1A C57A C58A 105.3(12) .
C57A C58A C59A 108.3(12) .
C58A C59A C60A 106.3(13) .
O1A C60A C59A 99.5(15) .
C57A O1A C60A 109.6(16) .
C57A O1A Li2 123.7(12) .
C60A O1A Li2 119.8(16) .
C63 C62 C61 112.8(9) .
C62 C63 C63 110.1(11) 7_567
P2 N1 Si1 134.7(3) .
P2 N1 Li4 94.2(4) .
Si1 N1 Li4 117.4(4) .
P2 N1 Li3 87.5(3) .
Si1 N1 Li3 131.5(3) .
Li4 N1 Li3 71.2(4) .
P4 N2 Si2 133.4(3) .
P4 N2 Li4 94.4(4) .
Si2 N2 Li4 119.0(4) .
P4 N2 Li1 88.4(3) .
Si2 N2 Li1 130.8(3) .
Li4 N2 Li1 71.3(4) .
C13 P1 C1A 114.1(10) .
C13 P1 C1 114.8(7) .
C1A P1 C1 8.9(9) .
C13 P1 C7 117.0(2) .
C1A P1 C7 108.2(8) .
C1 P1 C7 101.0(7) .
C13 P1 S1 109.07(19) .
C1A P1 S1 103.2(8) .
C1 P1 S1 110.5(5) .
C7 P1 S1 103.84(16) .
C13 P1 Li1 52.4(2) .
C1A P1 Li1 112.5(8) .
C1 P1 Li1 120.4(6) .
C7 P1 Li1 138.2(2) .
S1 P1 Li1 58.26(19) .
N1 P2 C13 104.1(2) .
N1 P2 C20 111.1(2) .
C13 P2 C20 115.1(2) .
N1 P2 C14 110.2(2) .
C13 P2 C14 112.9(3) .
C20 P2 C14 103.6(3) .
N1 P2 Li3 55.1(3) .
C13 P2 Li3 56.0(3) .
C20 P2 Li3 106.6(3) .
C14 P2 Li3 149.6(3) .
N1 P2 Li4 49.1(3) .
C13 P2 Li4 67.5(3) .
C20 P2 Li4 157.3(3) .
C14 P2 Li4 95.1(3) .
Li3 P2 Li4 54.7(3) .
C41 P3 C29 115.2(2) .
C41 P3 C35 116.2(2) .
C29 P3 C35 104.6(2) .
C41 P3 S2 108.62(19) .
C29 P3 S2 106.97(18) .
C35 P3 S2 104.45(16) .
C41 P3 Li3 52.3(2) .
C29 P3 Li3 115.0(2) .
C35 P3 Li3 139.8(3) .
S2 P3 Li3 58.44(19) .
N2 P4 C41 103.6(2) .
N2 P4 C48 110.3(2) .
C41 P4 C48 114.8(2) .
N2 P4 C42 109.8(2) .
C41 P4 C42 113.6(3) .
C48 P4 C42 104.9(2) .
N2 P4 Li1 54.1(2) .
C41 P4 Li1 56.3(3) .
C48 P4 Li1 105.6(3) .
C42 P4 Li1 149.1(3) .
N2 P4 Li4 48.6(3) .
C41 P4 Li4 67.6(3) .
C48 P4 Li4 155.8(3) .
C42 P4 Li4 95.0(3) .
Li1 P4 Li4 54.2(3) .
P1 S1 Li1 76.5(2) .
P1 S1 Li2 89.3(3) .
Li1 S1 Li2 82.1(3) .
P3 S2 Li3 76.1(2) .
P3 S2 Li2 91.3(3) .
Li3 S2 Li2 81.9(3) .
N1 Si1 C28 107.9(3) .
N1 Si1 C26 108.8(3) .
C28 Si1 C26 108.0(4) .
N1 Si1 C27 116.8(3) .
C28 Si1 C27 107.2(4) .
C26 Si1 C27 107.9(4) .
N2 Si2 C55 116.1(3) .
N2 Si2 C54 107.9(3) .
C55 Si2 C54 108.4(4) .
N2 Si2 C56 108.4(3) .
C55 Si2 C56 107.2(4) .
C54 Si2 C56 108.5(3) .
N2 Li1 C41 73.1(3) .
N2 Li1 C13 115.5(4) .
C41 Li1 C13 103.4(4) .
N2 Li1 Li4 51.8(3) .
C41 Li1 Li4 66.9(4) .
C13 Li1 Li4 67.4(4) .
N2 Li1 S1 153.5(5) .
C41 Li1 S1 125.2(4) .
C13 Li1 S1 81.2(3) .
Li4 Li1 S1 148.5(5) .
N2 Li1 P4 37.52(19) .
C41 Li1 P4 39.4(2) .
C13 Li1 P4 127.3(4) .
Li4 Li1 P4 63.5(3) .
S1 Li1 P4 146.0(4) .
N2 Li1 Li3 101.3(4) .
C41 Li1 Li3 51.8(3) .
C13 Li1 Li3 52.0(3) .
Li4 Li1 Li3 56.7(4) .
S1 Li1 Li3 105.1(4) .
P4 Li1 Li3 84.8(3) .
N2 Li1 P1 143.1(4) .
C41 Li1 P1 127.0(4) .
C13 Li1 P1 36.87(19) .
Li4 Li1 P1 103.4(4) .
S1 Li1 P1 45.26(16) .
P4 Li1 P1 162.9(4) .
Li3 Li1 P1 78.5(3) .
N2 Li1 Li2 149.7(4) .
C41 Li1 Li2 77.4(3) .
C13 Li1 Li2 78.0(3) .
Li4 Li1 Li2 121.1(5) .
S1 Li1 Li2 49.7(2) .
P4 Li1 Li2 112.3(3) .
Li3 Li1 Li2 64.3(3) .
P1 Li1 Li2 63.6(3) .
N1 Li3 C41 114.3(4) .
N1 Li3 C13 72.7(3) .
C41 Li3 C13 103.6(4) .
N1 Li3 S2 153.8(4) .
C41 Li3 S2 81.2(3) .
C13 Li3 S2 126.1(4) .
N1 Li3 Li4 51.8(3) .
C41 Li3 Li4 66.3(4) .
C13 Li3 Li4 66.7(4) .
S2 Li3 Li4 147.5(5) .
N1 Li3 P2 37.46(18) .
C41 Li3 P2 126.6(4) .
C13 Li3 P2 39.18(19) .
S2 Li3 P2 147.1(4) .
Li4 Li3 P2 63.5(3) .
N1 Li3 Li1 100.3(4) .
C41 Li3 Li1 52.0(3) .
C13 Li3 Li1 52.0(3) .
S2 Li3 Li1 105.8(4) .
Li4 Li3 Li1 55.4(4) .
P2 Li3 Li1 84.3(3) .
N1 Li3 P3 140.8(4) .
C41 Li3 P3 37.08(18) .
C13 Li3 P3 128.8(4) .
S2 Li3 P3 45.47(15) .
Li4 Li3 P3 102.3(4) .
P2 Li3 P3 163.2(4) .
Li1 Li3 P3 79.8(3) .
N1 Li3 Li2 150.9(4) .
C41 Li3 Li2 78.3(3) .
C13 Li3 Li2 78.8(3) .
S2 Li3 Li2 49.1(2) .
Li4 Li3 Li2 121.2(4) .
P2 Li3 Li2 113.6(4) .
Li1 Li3 Li2 65.7(3) .
P3 Li3 Li2 64.7(3) .
O1 Li2 O1A 10(3) .
O1 Li2 S2 112.6(9) .
O1A Li2 S2 107.8(10) .
O1 Li2 S1 108.1(9) .
O1A Li2 S1 113.1(10) .
S2 Li2 S1 139.1(4) .
O1 Li2 Li3 160.0(12) .
O1A Li2 Li3 152.0(16) .
S2 Li2 Li3 49.0(2) .
S1 Li2 Li3 91.2(3) .
O1 Li2 Li1 149.4(15) .
O1A Li2 Li1 158.1(16) .
S2 Li2 Li1 91.8(4) .
S1 Li2 Li1 48.3(2) .
Li3 Li2 Li1 49.9(3) .
N2 Li4 N1 171.8(6) .
N2 Li4 Li1 56.9(4) .
N1 Li4 Li1 115.4(5) .
N2 Li4 Li3 115.2(5) .
N1 Li4 Li3 57.0(4) .
Li1 Li4 Li3 67.8(4) .
N2 Li4 C41 67.8(3) .
N1 Li4 C41 105.7(5) .
Li1 Li4 C41 52.6(3) .
Li3 Li4 C41 52.1(3) .
N2 Li4 C13 106.2(5) .
N1 Li4 C13 67.5(3) .
Li1 Li4 C13 52.4(3) .
Li3 Li4 C13 52.0(3) .
C41 Li4 C13 85.0(4) .
N2 Li4 P4 36.9(2) .
N1 Li4 P4 139.3(6) .
Li1 Li4 P4 62.3(3) .
Li3 Li4 P4 89.6(4) .
C41 Li4 P4 37.55(19) .
C13 Li4 P4 112.2(4) .
N2 Li4 P2 139.5(6) .
N1 Li4 P2 36.7(2) .
Li1 Li4 P2 89.6(4) .
Li3 Li4 P2 61.8(3) .
C41 Li4 P2 111.6(4) .
C13 Li4 P2 37.18(19) .
P4 Li4 P2 146.7(5) .

loop_
_geom_bond_atom_site_label_1
_geom_bond_atom_site_label_2
_geom_bond_distance
_geom_bond_site_symmetry_2
C1 C6 1.382(14) .
C1 C2 1.398(13) .
C1 P1 1.827(9) .
C2 C3 1.367(14) .
C3 C4 1.36(2) .
C4 C5 1.396(19) .
C5 C6 1.391(14) .
C1A C6A 1.381(17) .
C1A C2A 1.392(16) .
C1A P1 1.825(13) .
C2A C3A 1.369(16) .
C3A C4A 1.37(2) .
C4A C5A 1.40(2) .
C5A C6A 1.384(16) .
C7 C12 1.383(7) .
C7 C8 1.399(7) .
C7 P1 1.833(5) .
C8 C9 1.384(8) .
C9 C10 1.390(9) .
C10 C11 1.361(8) .
C11 C12 1.381(8) .
C13 P1 1.677(5) .
C13 P2 1.685(5) .
C13 Li3 2.211(10) .
C13 Li1 2.213(10) .
C13 Li4 2.577(12) .
C14 C15 1.369(8) .
C14 C19 1.394(8) .
C14 P2 1.849(5) .
C15 C16 1.389(8) .
C16 C17 1.371(11) .
C17 C18 1.375(11) .
C18 C19 1.366(10) .
C20 C21 1.389(8) .
C20 C25 1.403(8) .
C20 P2 1.821(6) .
C21 C22 1.391(8) .
C22 C23 1.375(9) .
C23 C24 1.360(9) .
C24 C25 1.369(9) .
C26 Si1 1.879(7) .
C27 Si1 1.883(7) .
C28 Si1 1.858(7) .
C29 C34 1.393(7) .
C29 C30 1.400(7) .
C29 P3 1.826(5) .
C30 C31 1.385(8) .
C31 C32 1.367(9) .
C32 C33 1.365(9) .
C33 C34 1.388(8) .
C35 C40 1.377(7) .
C35 C36 1.408(7) .
C35 P3 1.842(5) .
C36 C37 1.373(7) .
C37 C38 1.388(8) .
C38 C39 1.357(8) .
C39 C40 1.397(7) .
C41 P3 1.680(5) .
C41 P4 1.687(5) .
C41 Li3 2.206(10) .
C41 Li1 2.210(10) .
C41 Li4 2.560(12) .
C42 C43 1.369(8) .
C42 C47 1.383(8) .
C42 P4 1.835(5) .
C43 C44 1.383(8) .
C44 C45 1.352(9) .
C45 C46 1.351(9) .
C46 C47 1.410(9) .
C48 C53 1.377(8) .
C48 C49 1.389(7) .
C48 P4 1.821(5) .
C49 C50 1.378(8) .
C50 C51 1.367(9) .
C51 C52 1.362(10) .
C52 C53 1.394(9) .
C54 Si2 1.863(7) .
C55 Si2 1.862(8) .
C56 Si2 1.865(7) .
C57 O1 1.439(11) .
C57 C58 1.442(14) .
C58 C59 1.474(13) .
C59 C60 1.557(15) .
C60 O1 1.47(2) .
O1 Li2 1.861(13) .
C57A O1A 1.439(14) .
C57A C58A 1.461(15) .
C58A C59A 1.469(15) .
C59A C60A 1.543(18) .
C60A O1A 1.48(2) .
O1A Li2 1.868(15) .
C61 C62 1.531(8) .
C62 C63 1.485(9) .
C63 C63 1.57(2) 7_567
N1 P2 1.617(4) .
N1 Si1 1.716(4) .
N1 Li4 2.043(11) .
N1 Li3 2.179(9) .
N2 P4 1.611(4) .
N2 Si2 1.719(4) .
N2 Li4 2.011(11) .
N2 Li1 2.141(10) .
P1 S1 2.0416(19) .
P1 Li1 2.795(9) .
P2 Li3 2.656(8) .
P2 Li4 2.697(10) .
P3 S2 2.0461(19) .
P3 Li3 2.786(9) .
P4 Li1 2.644(9) .
P4 Li4 2.672(10) .
S1 Li1 2.445(9) .
S1 Li2 2.498(9) .
S2 Li3 2.446(8) .
S2 Li2 2.450(10) .
Li1 Li4 2.423(14) .
Li1 Li3 2.724(13) .
Li1 Li2 3.245(13) .
Li3 Li4 2.459(14) .
Li3 Li2 3.208(14) .
